data_7217135
loop_
_publ_author_name
'Mercadal, Nerea'
'Day, Stephen P.'
'Jarmyn, Andrew'
'Pitak, Mateusz B.'
'Coles, Simon J.'
'Wilson, Claire'
'Rees, Gregory J.'
'Hanna, John V.'
'Wallis, John D.'

_publ_section_title
;
 O- vs. N-protonation of 1-dimethylaminonaphthalene-8-ketones: formation
 of a peri N--C bond or a hydrogen bond to the pi-electron density of a
 carbonyl group
;
_journal_issue 36
_journal_name_full CrystEngComm
_journal_page_first 8363
_journal_paper_doi 10.1039/C4CE00981A
_journal_volume 16
_journal_year 2014
_chemical_formula_sum 'C15 H16 F3 N O4 S'
_chemical_formula_weight 363.35
_chemical_name_systematic
; 
2-Hydroxy-2-methyl-1,1-dimethyl-1,2-dihydrobenzo[cd]indol-1-ium
triflate at 150K       7-H.triflate
;
_space_group_IT_number 14
_symmetry_cell_setting monoclinic
_symmetry_space_group_name_Hall '-P 2ybc'
_symmetry_space_group_name_H-M 'P 1 21/c 1'
_atom_sites_solution_hydrogens difmap
_atom_sites_solution_primary direct
_atom_sites_solution_secondary difmap
_audit_creation_method SHELXL-97
_cell_angle_alpha 90.00
_cell_angle_beta 106.669(6)
_cell_angle_gamma 90.00
_cell_formula_units_Z 4
_cell_length_a 13.8475(10)
_cell_length_b 7.7466(4)
_cell_length_c 15.6785(9)
_cell_measurement_reflns_used 1894
_cell_measurement_temperature 150(2)
_cell_measurement_theta_max 28.9149
_cell_measurement_theta_min 2.9629
_cell_volume 1611.17(18)
_computing_cell_refinement
;
CrysAlisPro, Agilent Technologies,
Version 1.171.35.21 (release 20-01-2012 CrysAlis171 .NET)
(compiled Jan 23 2012,18:06:46)
;
_computing_data_collection
;
CrysAlisPro, Agilent Technologies,
Version 1.171.35.21 (release 20-01-2012 CrysAlis171 .NET)
(compiled Jan 23 2012,18:06:46)
;
_computing_data_reduction
;
CrysAlisPro, Agilent Technologies,
Version 1.171.35.21 (release 20-01-2012 CrysAlis171 .NET)
(compiled Jan 23 2012,18:06:46)
;
_computing_structure_refinement 'SHELXL-97 (Sheldrick, 1997)'
_computing_structure_solution 'SHELXS-97 (Sheldrick, 1990)'
_diffrn_ambient_temperature 150(2)
_diffrn_detector_area_resol_mean 15.9832
_diffrn_measured_fraction_theta_full 0.987
_diffrn_measured_fraction_theta_max 0.876
_diffrn_measurement_device_type 'Xcalibur, Sapphire3'
_diffrn_measurement_method '\w scans'
_diffrn_radiation_monochromator graphite
_diffrn_radiation_source 'Enhance (Mo) X-ray Source'
_diffrn_radiation_type 'Mo K\a'
_diffrn_radiation_wavelength 0.7107
_diffrn_reflns_av_R_equivalents 0.0418
_diffrn_reflns_av_sigmaI/netI 0.0606
_diffrn_reflns_limit_h_max 10
_diffrn_reflns_limit_h_min -18
_diffrn_reflns_limit_k_max 10
_diffrn_reflns_limit_k_min -10
_diffrn_reflns_limit_l_max 21
_diffrn_reflns_limit_l_min -18
_diffrn_reflns_number 7786
_diffrn_reflns_theta_full 27.00
_diffrn_reflns_theta_max 28.94
_diffrn_reflns_theta_min 2.96
_exptl_absorpt_coefficient_mu 0.253
_exptl_absorpt_correction_T_max 0.987
_exptl_absorpt_correction_T_min 0.936
_exptl_absorpt_correction_type analytical
_exptl_absorpt_process_details
;
CrysAlisPro, Agilent Technologies,
Version 1.171.35.21 (release 20-01-2012 CrysAlis171 .NET)
(compiled Jan 23 2012,18:06:46)
Analytical numeric absorption correction using a multifaceted crystal
            model based on expressions derived by R.C. Clark & J.S. Reid.
(Clark, R. C. & Reid, J. S. (1995). Acta Cryst. A51, 887-897)
;
_exptl_crystal_density_diffrn 1.494
_exptl_crystal_density_method 'not measured'
_exptl_crystal_F_000 752
_exptl_crystal_size_max 0.3702
_exptl_crystal_size_mid 0.2388
_exptl_crystal_size_min 0.0524
_refine_diff_density_max 0.779
_refine_diff_density_min -0.379
_refine_diff_density_rms 0.084
_refine_ls_extinction_method none
_refine_ls_goodness_of_fit_ref 1.235
_refine_ls_hydrogen_treatment mixed
_refine_ls_matrix_type full
_refine_ls_number_parameters 224
_refine_ls_number_reflns 3727
_refine_ls_number_restraints 0
_refine_ls_restrained_S_all 1.235
_refine_ls_R_factor_all 0.1289
_refine_ls_R_factor_gt 0.1027
_refine_ls_shift/su_max 0.000
_refine_ls_shift/su_mean 0.000
_refine_ls_structure_factor_coef Fsqd
_refine_ls_weighting_details 'calc w=1/[\s^2^(Fo^2^)+(0.0764P)^2^+2.3406P] where P=(Fo^2^+2Fc^2^)/3'
_refine_ls_weighting_scheme calc
_refine_ls_wR_factor_gt 0.2110
_refine_ls_wR_factor_ref 0.2254
_reflns_number_gt 2988
_reflns_number_total 3727
_reflns_threshold_expression >2sigma(I)
_cod_data_source_file c4ce00981a2.cif
_cod_data_source_block 7Htriflate
_cod_depositor_comments 'Adding full bibliography for 7217128--7217139.cif.'
_cod_original_cell_volume 1611.17(17)
_cod_original_sg_symbol_H-M P21/c
_cod_database_code 7217135

loop_
_symmetry_equiv_pos_as_xyz
'x, y, z'
'-x, y+1/2, -z+1/2'
'-x, -y, -z'
'x, -y-1/2, z-1/2'

loop_
_atom_site_label
_atom_site_type_symbol
_atom_site_fract_x
_atom_site_fract_y
_atom_site_fract_z
_atom_site_U_iso_or_equiv
_atom_site_adp_type
_atom_site_occupancy
_atom_site_symmetry_multiplicity
_atom_site_calc_flag
_atom_site_refinement_flags
S1 S 0.20663(8) 0.89140(14) 0.21615(7) 0.0317(3) Uani 1 1 d .
F1 F 0.3668(3) 1.0845(4) 0.2381(3) 0.0699(10) Uani 1 1 d .
F2 F 0.3243(2) 0.9427(5) 0.11587(19) 0.0626(9) Uani 1 1 d .
F3 F 0.39525(19) 0.8122(4) 0.23821(18) 0.0493(7) Uani 1 1 d .
O1 O 0.0934(3) 0.0710(5) 0.3782(2) 0.0521(9) Uani 1 1 d .
O2 O 0.1442(2) 1.0287(4) 0.1703(2) 0.0447(8) Uani 1 1 d .
O3 O 0.1827(2) 0.7238(4) 0.1787(2) 0.0443(8) Uani 1 1 d .
O4 O 0.2265(3) 0.8964(5) 0.3114(2) 0.0476(9) Uani 1 1 d .
N1 N 0.1494(2) 0.3757(5) 0.3772(2) 0.0330(8) Uani 1 1 d .
C1 C 0.2579(3) 0.3645(5) 0.3850(3) 0.0301(9) Uani 1 1 d .
C2 C 0.3114(3) 0.4514(6) 0.3375(3) 0.0344(9) Uani 1 1 d .
H2 H 0.2795 0.5241 0.2888 0.041 Uiso 1 1 calc R
C3 C 0.4167(3) 0.4268(6) 0.3652(3) 0.0377(10) Uani 1 1 d .
H3 H 0.4562 0.4830 0.3329 0.045 Uiso 1 1 calc R
C4 C 0.4646(3) 0.3265(6) 0.4360(3) 0.0355(10) Uani 1 1 d .
H4 H 0.5359 0.3156 0.4523 0.043 Uiso 1 1 calc R
C5 C 0.4092(3) 0.2383(5) 0.4855(3) 0.0304(9) Uani 1 1 d .
C6 C 0.4454(4) 0.1314(6) 0.5604(3) 0.0392(11) Uani 1 1 d .
H6 H 0.5158 0.1125 0.5844 0.047 Uiso 1 1 calc R
C7 C 0.3791(4) 0.0546(6) 0.5988(3) 0.0462(12) Uani 1 1 d .
H7 H 0.4056 -0.0151 0.6501 0.055 Uiso 1 1 calc R
C8 C 0.2746(4) 0.0734(6) 0.5663(3) 0.0456(12) Uani 1 1 d .
H8 H 0.2308 0.0161 0.5939 0.055 Uiso 1 1 calc R
C9 C 0.2374(3) 0.1764(6) 0.4938(3) 0.0361(10) Uani 1 1 d .
C10 C 0.3044(3) 0.2593(5) 0.4563(3) 0.0279(8) Uani 1 1 d .
C11 C 0.0848(3) 0.3650(7) 0.2833(3) 0.0438(11) Uani 1 1 d .
H11A H 0.0954 0.4679 0.2507 0.066 Uiso 1 1 calc R
H11B H 0.0138 0.3585 0.2823 0.066 Uiso 1 1 calc R
H11C H 0.1027 0.2618 0.2550 0.066 Uiso 1 1 calc R
C12 C 0.1293(4) 0.5474(6) 0.4145(3) 0.0439(11) Uani 1 1 d .
H12A H 0.1686 0.5554 0.4772 0.066 Uiso 1 1 calc R
H12B H 0.0573 0.5571 0.4096 0.066 Uiso 1 1 calc R
H12C H 0.1489 0.6410 0.3808 0.066 Uiso 1 1 calc R
C13 C 0.1304(3) 0.2088(6) 0.4379(3) 0.0417(11) Uani 1 1 d .
C14 C 0.0562(4) 0.2552(8) 0.4859(3) 0.0558(15) Uani 1 1 d .
H14A H -0.0076 0.2887 0.4428 0.084 Uiso 1 1 calc R
H14B H 0.0821 0.3519 0.5262 0.084 Uiso 1 1 calc R
H14C H 0.0448 0.1556 0.5203 0.084 Uiso 1 1 calc R
C20 C 0.3303(3) 0.9371(6) 0.2027(3) 0.0400(11) Uani 1 1 d .
H1 H 0.147(6) 0.010(10) 0.366(5) 0.11(3) Uiso 1 1 d .

loop_
_atom_site_aniso_label
_atom_site_aniso_U_11
_atom_site_aniso_U_22
_atom_site_aniso_U_33
_atom_site_aniso_U_23
_atom_site_aniso_U_13
_atom_site_aniso_U_12
S1 0.0336(5) 0.0357(6) 0.0258(5) 0.0019(4) 0.0085(4) 0.0057(5)
F1 0.064(2) 0.056(2) 0.091(3) -0.0141(18) 0.0243(19) -0.0204(16)
F2 0.0542(18) 0.101(3) 0.0376(16) 0.0153(16) 0.0204(13) 0.0096(17)
F3 0.0330(14) 0.068(2) 0.0426(15) 0.0037(14) 0.0042(11) 0.0115(13)
O1 0.051(2) 0.052(2) 0.048(2) -0.0086(17) 0.0059(17) -0.0105(18)
O2 0.0461(18) 0.050(2) 0.0386(18) 0.0038(15) 0.0126(14) 0.0130(16)
O3 0.0397(18) 0.0452(19) 0.0438(19) -0.0017(15) 0.0052(14) 0.0006(15)
O4 0.060(2) 0.057(2) 0.0271(16) 0.0036(15) 0.0149(15) 0.0132(17)
N1 0.0297(18) 0.043(2) 0.0241(17) 0.0031(16) 0.0052(14) 0.0069(16)
C1 0.028(2) 0.031(2) 0.030(2) -0.0033(17) 0.0070(16) 0.0003(17)
C2 0.040(2) 0.035(2) 0.026(2) 0.0078(18) 0.0076(17) 0.0043(19)
C3 0.038(2) 0.041(3) 0.036(2) 0.000(2) 0.0140(19) 0.000(2)
C4 0.027(2) 0.042(3) 0.035(2) -0.005(2) 0.0042(17) 0.0010(18)
C5 0.035(2) 0.030(2) 0.0235(19) -0.0022(17) 0.0031(16) 0.0037(17)
C6 0.043(2) 0.043(3) 0.026(2) -0.002(2) 0.0014(18) 0.009(2)
C7 0.064(3) 0.041(3) 0.030(2) 0.008(2) 0.008(2) 0.009(2)
C8 0.054(3) 0.044(3) 0.041(3) 0.011(2) 0.017(2) -0.001(2)
C9 0.038(2) 0.040(2) 0.030(2) 0.0015(19) 0.0077(18) 0.0016(19)
C10 0.035(2) 0.026(2) 0.0227(19) -0.0034(16) 0.0091(16) 0.0025(17)
C11 0.035(2) 0.062(3) 0.032(2) 0.002(2) 0.0044(18) 0.006(2)
C12 0.041(3) 0.052(3) 0.039(3) -0.001(2) 0.013(2) 0.010(2)
C13 0.038(2) 0.050(3) 0.037(2) 0.004(2) 0.0100(19) -0.007(2)
C14 0.045(3) 0.088(4) 0.043(3) 0.014(3) 0.027(2) 0.017(3)
C20 0.036(2) 0.049(3) 0.036(2) 0.001(2) 0.0125(19) -0.001(2)

loop_
_atom_type_symbol
_atom_type_description
_atom_type_scat_dispersion_real
_atom_type_scat_dispersion_imag
_atom_type_scat_source
C C 0.0033 0.0016 'International Tables Vol C Tables 4.2.6.8 and 6.1.1.4'
H H 0.0000 0.0000 'International Tables Vol C Tables 4.2.6.8 and 6.1.1.4'
N N 0.0061 0.0033 'International Tables Vol C Tables 4.2.6.8 and 6.1.1.4'
O O 0.0106 0.0060 'International Tables Vol C Tables 4.2.6.8 and 6.1.1.4'
F F 0.0171 0.0103 'International Tables Vol C Tables 4.2.6.8 and 6.1.1.4'
S S 0.1246 0.1234 'International Tables Vol C Tables 4.2.6.8 and 6.1.1.4'

loop_
_geom_angle_atom_site_label_1
_geom_angle_atom_site_label_2
_geom_angle_atom_site_label_3
_geom_angle
O3 S1 O2 115.8(2)
O3 S1 O4 113.9(2)
O2 S1 O4 114.2(2)
O3 S1 C20 104.2(2)
O2 S1 C20 104.5(2)
O4 S1 C20 102.1(2)
C1 N1 C11 112.8(3)
C1 N1 C12 108.4(3)
C11 N1 C12 107.8(4)
C1 N1 C13 103.3(3)
C11 N1 C13 111.9(3)
C12 N1 C13 112.6(3)
C2 C1 C10 121.9(4)
C2 C1 N1 128.6(4)
C10 C1 N1 109.3(3)
C1 C2 C3 116.1(4)
C4 C3 C2 123.2(4)
C3 C4 C5 120.6(4)
C10 C5 C6 115.4(4)
C10 C5 C4 116.0(4)
C6 C5 C4 128.6(4)
C7 C6 C5 120.0(4)
C6 C7 C8 123.3(4)
C9 C8 C7 117.9(4)
C8 C9 C10 119.0(4)
C8 C9 C13 130.9(4)
C10 C9 C13 109.9(4)
C1 C10 C9 113.6(4)
C1 C10 C5 122.1(4)
C9 C10 C5 124.2(4)
O1 C13 C14 110.3(4)
O1 C13 C9 111.6(4)
C14 C13 C9 116.9(4)
O1 C13 N1 107.1(3)
C14 C13 N1 110.3(4)
C9 C13 N1 99.8(3)
F1 C20 F3 109.0(4)
F1 C20 F2 107.9(4)
F3 C20 F2 106.7(4)
F1 C20 S1 112.5(3)
F3 C20 S1 110.8(3)
F2 C20 S1 109.8(3)

loop_
_geom_bond_atom_site_label_1
_geom_bond_atom_site_label_2
_geom_bond_distance
S1 O3 1.424(3)
S1 O2 1.427(3)
S1 O4 1.440(3)
S1 C20 1.820(5)
F1 C20 1.307(6)
F2 C20 1.340(5)
F3 C20 1.329(5)
O1 C13 1.415(6)
N1 C1 1.474(5)
N1 C11 1.490(5)
N1 C12 1.511(6)
N1 C13 1.670(6)
C1 C2 1.369(6)
C1 C10 1.384(6)
C2 C3 1.411(6)
C3 C4 1.362(6)
C4 C5 1.414(6)
C5 C10 1.400(6)
C5 C6 1.407(6)
C6 C7 1.369(7)
C7 C8 1.398(7)
C8 C9 1.363(6)
C9 C10 1.391(6)
C9 C13 1.511(6)
C13 C14 1.482(6)

loop_
_geom_torsion_atom_site_label_1
_geom_torsion_atom_site_label_2
_geom_torsion_atom_site_label_3
_geom_torsion_atom_site_label_4
_geom_torsion
C11 N1 C1 C2 47.4(6)
C12 N1 C1 C2 -71.9(5)
C13 N1 C1 C2 168.4(4)
C11 N1 C1 C10 -138.0(4)
C12 N1 C1 C10 102.7(4)
C13 N1 C1 C10 -17.0(4)
C10 C1 C2 C3 0.3(6)
N1 C1 C2 C3 174.3(4)
C1 C2 C3 C4 -1.5(7)
C2 C3 C4 C5 0.9(7)
C3 C4 C5 C10 0.9(6)
C3 C4 C5 C6 -179.3(4)
C10 C5 C6 C7 0.8(6)
C4 C5 C6 C7 -179.0(4)
C5 C6 C7 C8 1.3(8)
C6 C7 C8 C9 -1.3(8)
C7 C8 C9 C10 -0.8(7)
C7 C8 C9 C13 173.0(5)
C2 C1 C10 C9 -177.5(4)
N1 C1 C10 C9 7.5(5)
C2 C1 C10 C5 1.5(6)
N1 C1 C10 C5 -173.5(4)
C8 C9 C10 C1 -178.0(4)
C13 C9 C10 C1 7.0(5)
C8 C9 C10 C5 3.1(7)
C13 C9 C10 C5 -171.9(4)
C6 C5 C10 C1 178.1(4)
C4 C5 C10 C1 -2.1(6)
C6 C5 C10 C9 -3.0(6)
C4 C5 C10 C9 176.8(4)
C8 C9 C13 O1 -77.5(6)
C10 C9 C13 O1 96.7(4)
C8 C9 C13 C14 50.7(7)
C10 C9 C13 C14 -135.1(5)
C8 C9 C13 N1 169.6(5)
C10 C9 C13 N1 -16.2(4)
C1 N1 C13 O1 -96.8(4)
C11 N1 C13 O1 24.8(5)
C12 N1 C13 O1 146.5(4)
C1 N1 C13 C14 143.2(4)
C11 N1 C13 C14 -95.2(5)
C12 N1 C13 C14 26.5(5)
C1 N1 C13 C9 19.5(4)
C11 N1 C13 C9 141.1(4)
C12 N1 C13 C9 -97.2(4)
O3 S1 C20 F1 -176.6(3)
O2 S1 C20 F1 61.4(4)
O4 S1 C20 F1 -57.9(4)
O3 S1 C20 F3 -54.4(4)
O2 S1 C20 F3 -176.4(3)
O4 S1 C20 F3 64.4(4)
O3 S1 C20 F2 63.2(4)
O2 S1 C20 F2 -58.8(4)
O4 S1 C20 F2 -178.0(3)
